data_4505742
loop_
_publ_author_name
'Jagadish, Bhumasamudram'
'Carducci, Michael D.'
'Bosshard, Christian'
'G\"unter, Peter'
'Margolis, Jason I.'
'Williams, Lawrence J.'
'Mash, Eugene A.'

_publ_section_title
;
 Organic Crystal Engineering with Piperazine-2,5-diones. 4. Crystal
 Packing of Piperazinediones Derived from
 2-Amino-7-cyano-4-methoxyindan-2-carboxylic Acid
;
_journal_issue 5
_journal_name_full 'Crystal Growth &amp; Design'
_journal_page_first 811
_journal_paper_doi 10.1021/cg0340751
_journal_volume 3
_journal_year 2003
_chemical_formula_moiety 'C24 H20 N4 O4, 3(C2 H6 O S)'
_chemical_formula_structural 'C30 H38 N4 O7 S3'
_chemical_formula_sum 'C30 H38 N4 O7 S3'
_chemical_formula_weight 662.82
_chemical_melting_point 331.0(10)
_chemical_name_systematic
; 
(R,S)-Cyclo-bis(2-amino-7-cyanoindan-4-methoxy-2-carboxylic acid)  
;
_space_group_IT_number 15
_symmetry_cell_setting monoclinic
_symmetry_space_group_name_Hall '-C 2yc'
_symmetry_space_group_name_H-M 'C 1 2/c 1'
_atom_sites_solution_hydrogens geom
_atom_sites_solution_primary direct
_atom_sites_solution_secondary difmap
_audit_creation_method SHELXL-97
_cell_angle_alpha 90.00
_cell_angle_beta 110.286(2)
_cell_angle_gamma 90.00
_cell_formula_units_Z 4
_cell_length_a 21.156(3)
_cell_length_b 8.8635(10)
_cell_length_c 18.640(2)
_cell_measurement_reflns_used 3023
_cell_measurement_temperature 170(2)
_cell_measurement_theta_max 26.411
_cell_measurement_theta_min 2.5165
_cell_volume 3278.5(7)
_computing_cell_refinement 'Bruker SMART'
_computing_data_collection 'Bruker SMART'
_computing_data_reduction 'Bruker SHELXTL'
_computing_molecular_graphics 'Bruker SHELXTL'
_computing_publication_material 'Bruker SHELXTL'
_computing_structure_refinement 'SHELXL-97 (Sheldrick, 1997)'
_computing_structure_solution 'SHELXS-97 (Sheldrick, 1990)'
_diffrn_ambient_temperature 170(2)
_diffrn_measured_fraction_theta_full 0.997
_diffrn_measured_fraction_theta_max 0.997
_diffrn_measurement_device_type 'CCD area detector'
_diffrn_measurement_method 'phi and omega scans'
_diffrn_measurement_specimen_support 'glass fiber'
_diffrn_radiation_monochromator graphite
_diffrn_radiation_source 'fine-focus sealed tube'
_diffrn_radiation_type MoK\a
_diffrn_radiation_wavelength 0.71073
_diffrn_reflns_av_R_equivalents 0.0758
_diffrn_reflns_av_sigmaI/netI 0.0591
_diffrn_reflns_limit_h_max 26
_diffrn_reflns_limit_h_min -26
_diffrn_reflns_limit_k_max 11
_diffrn_reflns_limit_k_min -11
_diffrn_reflns_limit_l_max 23
_diffrn_reflns_limit_l_min -23
_diffrn_reflns_number 17809
_diffrn_reflns_theta_full 26.41
_diffrn_reflns_theta_max 26.41
_diffrn_reflns_theta_min 2.05
_diffrn_standards_decay_% -.05
_diffrn_standards_interval_count 1818
_diffrn_standards_number 58
_exptl_absorpt_coefficient_mu 0.277
_exptl_absorpt_correction_T_max 0.9876
_exptl_absorpt_correction_T_min 0.9340
_exptl_absorpt_correction_type none
_exptl_crystal_colour colorless
_exptl_crystal_density_diffrn 1.343
_exptl_crystal_density_method 'not measured'
_exptl_crystal_description cube
_exptl_crystal_F_000 1400
_exptl_crystal_size_max 0.25
_exptl_crystal_size_mid 0.13
_exptl_crystal_size_min 0.05
_refine_diff_density_max 0.260
_refine_diff_density_min -0.333
_refine_diff_density_rms 0.046
_refine_ls_extinction_method none
_refine_ls_goodness_of_fit_ref 0.970
_refine_ls_hydrogen_treatment mixed
_refine_ls_matrix_type full
_refine_ls_number_parameters 257
_refine_ls_number_reflns 3360
_refine_ls_number_restraints 6
_refine_ls_restrained_S_all 0.970
_refine_ls_R_factor_all 0.0782
_refine_ls_R_factor_gt 0.0449
_refine_ls_shift/su_max 0.001
_refine_ls_shift/su_mean 0.000
_refine_ls_structure_factor_coef Fsqd
_refine_ls_weighting_details 'calc w=1/[\s^2^(Fo^2^)+(0.0661P)^2^+0.0000P] where P=(Fo^2^+2Fc^2^)/3'
_refine_ls_weighting_scheme calc
_refine_ls_wR_factor_gt 0.1118
_refine_ls_wR_factor_ref 0.1242
_reflns_number_gt 2121
_reflns_number_total 3360
_reflns_threshold_expression >2sigma(I)
_cod_data_source_file cg0340751si20030502_082459.cif
_cod_data_source_block bj12m
_cod_depositor_comments
;
The following automatic conversions were performed:

'_chemical_melting_point' value '330-332' was changed to '331.0(10)'
- the average value was taken and precision was
estimated.

'_symmetry_cell_setting' value 'Monoclinic' changed to
'monoclinic' according to
/home/saulius/struct/CIF-dictionaries/cif_core.dic dictionary named
'cif_core.dic' version 2.4.1 from 2010-06-29.

Automatic conversion script
Id: cif_fix_values 1715 2011-07-08 13:25:40Z adriana 

The following automatic conversions were performed:
'_symmetry_space_group_number' data item was removed -- it should
have been renamed to '_space_group_IT_number' as specified in the
replacement file
'/home/antanas/src/cod-tools/trunk/data/replacement-values/replacement_tags.lst',
but the replacement data item was already present in the data block
and had the same value as the '_symmetry_space_group_number' data
item.

Automatic conversion script
Id: cif_correct_tags 4998 2017-03-02 13:24:31Z antanas 
;
_cod_original_cell_volume 3278.6(7)
_cod_original_sg_symbol_H-M C2/c
_cod_database_code 4505742

loop_
_symmetry_equiv_pos_as_xyz
'x, y, z'
'-x, y, -z+1/2'
'x+1/2, y+1/2, z'
'-x+1/2, y+1/2, -z+1/2'
'-x, -y, -z'
'x, -y, z-1/2'
'-x+1/2, -y+1/2, -z'
'x+1/2, -y+1/2, z-1/2'

loop_
_atom_site_label
_atom_site_type_symbol
_atom_site_fract_x
_atom_site_fract_y
_atom_site_fract_z
_atom_site_U_iso_or_equiv
_atom_site_adp_type
_atom_site_occupancy
_atom_site_symmetry_multiplicity
_atom_site_calc_flag
_atom_site_refinement_flags
_atom_site_disorder_assembly
_atom_site_disorder_group
O1_1 O -0.06663(7) 0.81039(17) 0.05965(10) 0.0448(4) Uani 1 1 d . . .
N1_1 N 0.02921(8) 0.8791(2) 0.04337(11) 0.0326(5) Uani 1 1 d . . .
H1A_1 H 0.0480(11) 0.796(2) 0.0682(12) 0.039 Uiso 1 1 d . . .
C1_1 C -0.03609(10) 0.8972(2) 0.03184(12) 0.0307(5) Uani 1 1 d . . .
C2_1 C 0.07343(10) 0.9724(2) 0.01711(12) 0.0291(5) Uani 1 1 d . . .
C3_1 C 0.10874(9) 0.8771(2) -0.02787(12) 0.0300(5) Uani 1 1 d . . .
H3A_1 H 0.1119 0.7699 -0.0121 0.036 Uiso 1 1 calc R . .
H3B_1 H 0.0841 0.8838 -0.0836 0.036 Uiso 1 1 calc R . .
C4_1 C 0.17728(9) 0.9468(2) -0.00698(12) 0.0276(5) Uani 1 1 d . . .
C5_1 C 0.22415(10) 0.9289(2) -0.04374(12) 0.0299(5) Uani 1 1 d . . .
C6_1 C 0.28561(10) 1.0048(2) -0.01554(12) 0.0331(5) Uani 1 1 d . . .
H6A_1 H 0.3179 0.9937 -0.0401 0.040 Uiso 1 1 calc R . .
C7_1 C 0.29957(10) 1.0959(2) 0.04787(12) 0.0326(5) Uani 1 1 d . . .
H7A_1 H 0.3413 1.1480 0.0665 0.039 Uiso 1 1 calc R . .
C8_1 C 0.25288(10) 1.1125(2) 0.08536(12) 0.0296(5) Uani 1 1 d . . .
C9_1 C 0.19162(10) 1.0372(2) 0.05690(12) 0.0279(5) Uani 1 1 d . . .
C10_1 C 0.13323(10) 1.0371(2) 0.08554(12) 0.0324(5) Uani 1 1 d . . .
H10A_1 H 0.1232 1.1406 0.0985 0.039 Uiso 1 1 calc R . .
H10B_1 H 0.1428 0.9723 0.1313 0.039 Uiso 1 1 calc R . .
O51_1 O 0.20407(7) 0.83767(17) -0.10609(8) 0.0382(4) Uani 1 1 d . . .
C51_1 C 0.24793(12) 0.8228(3) -0.14927(14) 0.0450(6) Uani 1 1 d . . .
H51A_1 H 0.2278 0.7536 -0.1922 0.067 Uiso 1 1 calc R . .
H51B_1 H 0.2915 0.7827 -0.1163 0.067 Uiso 1 1 calc R . .
H51C_1 H 0.2546 0.9218 -0.1689 0.067 Uiso 1 1 calc R . .
C81_1 C 0.26697(10) 1.2121(2) 0.15028(13) 0.0339(5) Uani 1 1 d . . .
N81_1 N 0.27797(11) 1.2899(2) 0.20164(12) 0.0516(6) Uani 1 1 d . . .
S3_2 S 0.50315(6) 0.54982(13) 0.22322(6) 0.0409(3) Uani 0.50 1 d P . .
O31_2 O 0.5059(2) 0.6773(3) 0.27701(17) 0.0599(12) Uani 0.50 1 d P . .
C31_2 C 0.5733(9) 0.4460(18) 0.2686(7) 0.058(4) Uani 0.50 1 d P . .
H31A_2 H 0.6220 0.4285 0.2848 0.087 Uiso 0.50 1 calc PR . .
H31B_2 H 0.5642 0.5241 0.3009 0.087 Uiso 0.50 1 calc PR . .
H31C_2 H 0.5565 0.4792 0.2152 0.087 Uiso 0.50 1 calc PR . .
C32_2 C 0.4354(9) 0.4099(19) 0.2295(9) 0.070(4) Uani 0.50 1 d P . .
H32A_2 H 0.4138 0.3683 0.1780 0.105 Uiso 0.50 1 calc PR . .
H32B_2 H 0.4322 0.3369 0.2675 0.105 Uiso 0.50 1 calc PR . .
H32C_2 H 0.4829 0.4308 0.2379 0.105 Uiso 0.50 1 calc PR . .
S2A_3 S 0.06577(4) 0.44418(9) 0.12070(5) 0.0479(3) Uani 0.7596(19) 1 d PD A 1
O21A_3 O 0.0844(3) 0.5827(4) 0.0876(2) 0.0540(11) Uani 0.7596(19) 1 d PD A 1
C21A_3 C 0.1080(4) 0.4496(10) 0.2202(4) 0.076(3) Uani 0.7596(19) 1 d PD A 1
H21A_3 H 0.1565 0.4360 0.2314 0.114 Uiso 0.7596(19) 1 calc PR A 1
H21B_3 H 0.0911 0.3686 0.2444 0.114 Uiso 0.7596(19) 1 calc PR A 1
H21C_3 H 0.1000 0.5473 0.2401 0.114 Uiso 0.7596(19) 1 calc PR A 1
C22A_3 C -0.0172(2) 0.4710(5) 0.1211(3) 0.0509(12) Uani 0.7596(19) 1 d PD A 1
H22A_3 H -0.0489 0.4743 0.0684 0.076 Uiso 0.7596(19) 1 calc PR A 1
H22B_3 H -0.0194 0.5662 0.1469 0.076 Uiso 0.7596(19) 1 calc PR A 1
H22C_3 H -0.0291 0.3873 0.1484 0.076 Uiso 0.7596(19) 1 calc PR A 1
S2B_3 S 0.05701(13) 0.5514(3) 0.16932(16) 0.0443(10) Uani 0.2404(19) 1 d PD A 2
O21B_3 O 0.0919(7) 0.6267(14) 0.1213(7) 0.056(4) Uani 0.2404(19) 1 d PD A 2
C21B_3 C 0.1155(13) 0.420(4) 0.2240(19) 0.112(13) Uani 0.2404(19) 1 d PD A 2
H21D_3 H 0.1514 0.4724 0.2642 0.167 Uiso 0.2404(19) 1 calc PR A 2
H21E_3 H 0.1350 0.3648 0.1911 0.167 Uiso 0.2404(19) 1 calc PR A 2
H21F_3 H 0.0930 0.3486 0.2474 0.167 Uiso 0.2404(19) 1 calc PR A 2
C22B_3 C 0.0001(7) 0.4269(16) 0.1048(10) 0.060(5) Uani 0.2404(19) 1 d PD A 2
H22D_3 H -0.0307 0.4845 0.0621 0.089 Uiso 0.2404(19) 1 calc PR A 2
H22E_3 H -0.0257 0.3726 0.1312 0.089 Uiso 0.2404(19) 1 calc PR A 2
H22F_3 H 0.0253 0.3546 0.0853 0.089 Uiso 0.2404(19) 1 calc PR A 2

loop_
_atom_site_aniso_label
_atom_site_aniso_U_11
_atom_site_aniso_U_22
_atom_site_aniso_U_33
_atom_site_aniso_U_23
_atom_site_aniso_U_13
_atom_site_aniso_U_12
O1_1 0.0265(8) 0.0410(9) 0.0730(12) 0.0198(8) 0.0248(8) -0.0006(7)
N1_1 0.0206(10) 0.0290(10) 0.0516(12) 0.0113(9) 0.0168(9) 0.0033(7)
C1_1 0.0229(11) 0.0256(11) 0.0467(14) 0.0016(10) 0.0158(10) -0.0024(9)
C2_1 0.0192(10) 0.0296(11) 0.0423(13) 0.0044(10) 0.0156(9) -0.0003(9)
C3_1 0.0202(11) 0.0300(11) 0.0399(12) 0.0018(10) 0.0106(9) -0.0003(9)
C4_1 0.0185(10) 0.0285(11) 0.0374(12) 0.0057(9) 0.0115(9) 0.0013(8)
C5_1 0.0246(11) 0.0295(11) 0.0367(12) 0.0047(10) 0.0119(10) 0.0036(9)
C6_1 0.0203(11) 0.0407(13) 0.0426(13) 0.0088(11) 0.0162(10) 0.0022(9)
C7_1 0.0179(10) 0.0363(12) 0.0413(13) 0.0085(10) 0.0072(10) -0.0028(9)
C8_1 0.0210(11) 0.0310(11) 0.0347(12) 0.0056(10) 0.0070(9) -0.0007(9)
C9_1 0.0207(11) 0.0284(11) 0.0345(12) 0.0053(10) 0.0095(9) 0.0010(9)
C10_1 0.0233(11) 0.0349(12) 0.0427(13) -0.0027(10) 0.0162(10) -0.0012(9)
O51_1 0.0318(9) 0.0458(9) 0.0431(9) -0.0067(8) 0.0207(7) -0.0034(7)
C51_1 0.0450(14) 0.0513(15) 0.0483(15) -0.0022(12) 0.0285(12) 0.0027(12)
C81_1 0.0265(12) 0.0386(13) 0.0369(13) 0.0066(11) 0.0114(10) -0.0065(10)
N81_1 0.0562(14) 0.0556(14) 0.0457(13) -0.0040(11) 0.0211(11) -0.0176(11)
S3_2 0.0409(7) 0.0371(7) 0.0390(7) -0.0002(5) 0.0064(7) 0.0010(6)
O31_2 0.068(3) 0.0307(18) 0.065(3) -0.0130(15) 0.002(3) 0.0118(19)
C31_2 0.092(9) 0.045(7) 0.034(4) 0.004(3) 0.018(5) 0.032(6)
C32_2 0.047(5) 0.045(8) 0.110(8) -0.004(5) 0.017(5) -0.018(5)
S2A_3 0.0523(6) 0.0310(5) 0.0709(7) 0.0085(4) 0.0347(5) 0.0105(4)
O21A_3 0.048(2) 0.042(2) 0.084(3) 0.0216(18) 0.038(2) 0.0106(15)
C21A_3 0.054(4) 0.087(4) 0.069(5) 0.025(3) -0.002(3) -0.026(4)
C22A_3 0.032(2) 0.046(3) 0.079(3) 0.012(2) 0.025(2) -0.0018(19)
S2B_3 0.0419(16) 0.0321(15) 0.0588(18) 0.0006(12) 0.0174(13) -0.0018(11)
O21B_3 0.026(5) 0.045(7) 0.097(11) 0.033(6) 0.021(7) 0.005(5)
C21B_3 0.063(14) 0.14(2) 0.12(2) 0.056(17) 0.023(14) 0.067(15)
C22B_3 0.029(8) 0.049(10) 0.102(13) 0.003(8) 0.025(7) 0.005(6)

loop_
_atom_type_symbol
_atom_type_description
_atom_type_scat_dispersion_real
_atom_type_scat_dispersion_imag
_atom_type_scat_source
C C 0.0033 0.0016 'International Tables Vol C Tables 4.2.6.8 and 6.1.1.4'
H H 0.0000 0.0000 'International Tables Vol C Tables 4.2.6.8 and 6.1.1.4'
N N 0.0061 0.0033 'International Tables Vol C Tables 4.2.6.8 and 6.1.1.4'
O O 0.0106 0.0060 'International Tables Vol C Tables 4.2.6.8 and 6.1.1.4'
S S 0.1246 0.1234 'International Tables Vol C Tables 4.2.6.8 and 6.1.1.4'

loop_
_geom_angle_atom_site_label_1
_geom_angle_atom_site_label_2
_geom_angle_atom_site_label_3
_geom_angle
_geom_angle_site_symmetry_1
_geom_angle_site_symmetry_3
C1_1 N1_1 C2_1 129.02(18) . .
C1_1 N1_1 H1A_1 115.9(14) . .
C2_1 N1_1 H1A_1 115.0(14) . .
O1_1 C1_1 N1_1 121.63(19) . .
O1_1 C1_1 C2_1 119.43(17) . 5_575
N1_1 C1_1 C2_1 118.94(17) . 5_575
N1_1 C2_1 C1_1 112.01(16) . 5_575
N1_1 C2_1 C3_1 111.02(16) . .
C1_1 C2_1 C3_1 109.76(17) 5_575 .
N1_1 C2_1 C10_1 111.56(17) . .
C1_1 C2_1 C10_1 108.51(16) 5_575 .
C3_1 C2_1 C10_1 103.64(15) . .
C4_1 C3_1 C2_1 103.85(16) . .
C4_1 C3_1 H3A_1 111.0 . .
C2_1 C3_1 H3A_1 111.0 . .
C4_1 C3_1 H3B_1 111.0 . .
C2_1 C3_1 H3B_1 111.0 . .
H3A_1 C3_1 H3B_1 109.0 . .
C9_1 C4_1 C5_1 120.59(19) . .
C9_1 C4_1 C3_1 111.54(17) . .
C5_1 C4_1 C3_1 127.87(19) . .
O51_1 C5_1 C6_1 125.75(19) . .
O51_1 C5_1 C4_1 115.04(18) . .
C6_1 C5_1 C4_1 119.2(2) . .
C7_1 C6_1 C5_1 120.08(19) . .
C7_1 C6_1 H6A_1 120.0 . .
C5_1 C6_1 H6A_1 120.0 . .
C6_1 C7_1 C8_1 120.78(19) . .
C6_1 C7_1 H7A_1 119.6 . .
C8_1 C7_1 H7A_1 119.6 . .
C9_1 C8_1 C7_1 119.0(2) . .
C9_1 C8_1 C81_1 120.54(19) . .
C7_1 C8_1 C81_1 120.43(18) . .
C4_1 C9_1 C8_1 120.38(19) . .
C4_1 C9_1 C10_1 110.10(17) . .
C8_1 C9_1 C10_1 129.52(19) . .
C9_1 C10_1 C2_1 104.04(16) . .
C9_1 C10_1 H10A_1 110.9 . .
C2_1 C10_1 H10A_1 110.9 . .
C9_1 C10_1 H10B_1 110.9 . .
C2_1 C10_1 H10B_1 110.9 . .
H10A_1 C10_1 H10B_1 109.0 . .
C5_1 O51_1 C51_1 117.73(17) . .
O51_1 C51_1 H51A_1 109.5 . .
O51_1 C51_1 H51B_1 109.5 . .
H51A_1 C51_1 H51B_1 109.5 . .
O51_1 C51_1 H51C_1 109.5 . .
H51A_1 C51_1 H51C_1 109.5 . .
H51B_1 C51_1 H51C_1 109.5 . .
N81_1 C81_1 C8_1 179.6(2) . .
S3_2 S3_2 O31_2 85.9(2) 2_655 2_655
S3_2 S3_2 O31_2 49.68(15) 2_655 .
O31_2 S3_2 O31_2 39.3(3) 2_655 .
S3_2 S3_2 C31_2 84.5(4) 2_655 .
O31_2 S3_2 C31_2 130.6(6) 2_655 .
O31_2 S3_2 C31_2 104.5(5) . .
S3_2 S3_2 C32_2 80.9(5) 2_655 2_655
O31_2 S3_2 C32_2 140.9(6) 2_655 2_655
O31_2 S3_2 C32_2 109.8(6) . 2_655
C31_2 S3_2 C32_2 12.0(11) . 2_655
S3_2 S3_2 C31_2 62.3(4) 2_655 2_655
O31_2 S3_2 C31_2 109.3(6) 2_655 2_655
O31_2 S3_2 C31_2 98.4(5) . 2_655
C31_2 S3_2 C31_2 108.5(10) . 2_655
C32_2 S3_2 C31_2 96.8(4) 2_655 2_655
S3_2 S3_2 C32_2 66.5(5) 2_655 .
O31_2 S3_2 C32_2 120.5(6) 2_655 .
O31_2 S3_2 C32_2 107.5(6) . .
C31_2 S3_2 C32_2 99.3(4) . .
C32_2 S3_2 C32_2 87.3(11) 2_655 .
C31_2 S3_2 C32_2 11.2(10) 2_655 .
O31_2 O31_2 S3_2 90.81(17) 2_655 2_655
O31_2 O31_2 S3_2 49.85(16) 2_655 .
S3_2 O31_2 S3_2 44.46(14) 2_655 .
C32_2 C31_2 S3_2 98(5) 2_655 .
C32_2 C31_2 S3_2 87(5) 2_655 2_655
S3_2 C31_2 S3_2 33.2(3) . 2_655
C32_2 C31_2 H31A_2 109.5 2_655 .
S3_2 C31_2 H31A_2 151.8 . .
S3_2 C31_2 H31A_2 151.5 2_655 .
C32_2 C31_2 H31B_2 109.5 2_655 .
S3_2 C31_2 H31B_2 66.4 . .
S3_2 C31_2 H31B_2 42.1 2_655 .
H31A_2 C31_2 H31B_2 109.5 . .
C32_2 C31_2 H31C_2 109.5 2_655 .
S3_2 C31_2 H31C_2 52.1 . .
S3_2 C31_2 H31C_2 85.3 2_655 .
H31A_2 C31_2 H31C_2 109.5 . .
H31B_2 C31_2 H31C_2 109.5 . .
C31_2 C32_2 S3_2 70(5) 2_655 2_655
C31_2 C32_2 S3_2 82(5) 2_655 .
S3_2 C32_2 S3_2 32.6(3) 2_655 .
C31_2 C32_2 H32A_2 109.5 2_655 .
S3_2 C32_2 H32A_2 139.0 2_655 .
S3_2 C32_2 H32A_2 106.7 . .
C31_2 C32_2 H32B_2 109.5 2_655 .
S3_2 C32_2 H32B_2 108.8 2_655 .
S3_2 C32_2 H32B_2 135.1 . .
H32A_2 C32_2 H32B_2 109.5 . .
C31_2 C32_2 H32C_2 109.5 2_655 .
S3_2 C32_2 H32C_2 42.4 2_655 .
S3_2 C32_2 H32C_2 31.3 . .
H32A_2 C32_2 H32C_2 109.5 . .
H32B_2 C32_2 H32C_2 109.5 . .
O21A_3 S2A_3 C21A_3 107.7(3) . .
O21A_3 S2A_3 C22A_3 107.2(3) . .
C21A_3 S2A_3 C22A_3 97.7(4) . .
S2A_3 C21A_3 H21A_3 109.5 . .
S2A_3 C21A_3 H21B_3 109.5 . .
H21A_3 C21A_3 H21B_3 109.5 . .
S2A_3 C21A_3 H21C_3 109.5 . .
H21A_3 C21A_3 H21C_3 109.5 . .
H21B_3 C21A_3 H21C_3 109.5 . .
S2A_3 C22A_3 H22A_3 109.5 . .
S2A_3 C22A_3 H22B_3 109.5 . .
H22A_3 C22A_3 H22B_3 109.5 . .
S2A_3 C22A_3 H22C_3 109.5 . .
H22A_3 C22A_3 H22C_3 109.5 . .
H22B_3 C22A_3 H22C_3 109.5 . .
O21B_3 S2B_3 C21B_3 104.4(12) . .
O21B_3 S2B_3 C22B_3 103.4(7) . .
C21B_3 S2B_3 C22B_3 99.1(12) . .
S2B_3 C21B_3 H21D_3 109.5 . .
S2B_3 C21B_3 H21E_3 109.5 . .
H21D_3 C21B_3 H21E_3 109.5 . .
S2B_3 C21B_3 H21F_3 109.5 . .
H21D_3 C21B_3 H21F_3 109.5 . .
H21E_3 C21B_3 H21F_3 109.5 . .
S2B_3 C22B_3 H22D_3 109.5 . .
S2B_3 C22B_3 H22E_3 109.5 . .
H22D_3 C22B_3 H22E_3 109.5 . .
S2B_3 C22B_3 H22F_3 109.5 . .
H22D_3 C22B_3 H22F_3 109.5 . .
H22E_3 C22B_3 H22F_3 109.5 . .

loop_
_geom_bond_atom_site_label_1
_geom_bond_atom_site_label_2
_geom_bond_distance
_geom_bond_site_symmetry_2
O1_1 C1_1 1.229(2) .
N1_1 C1_1 1.332(2) .
N1_1 C2_1 1.455(2) .
N1_1 H1A_1 0.89(2) .
C1_1 C2_1 1.515(3) 5_575
C2_1 C1_1 1.515(3) 5_575
C2_1 C3_1 1.552(3) .
C2_1 C10_1 1.561(3) .
C3_1 C4_1 1.498(3) .
C3_1 H3A_1 0.9900 .
C3_1 H3B_1 0.9900 .
C4_1 C9_1 1.379(3) .
C4_1 C5_1 1.396(3) .
C5_1 O51_1 1.357(2) .
C5_1 C6_1 1.395(3) .
C6_1 C7_1 1.376(3) .
C6_1 H6A_1 0.9500 .
C7_1 C8_1 1.402(3) .
C7_1 H7A_1 0.9500 .
C8_1 C9_1 1.389(3) .
C8_1 C81_1 1.443(3) .
C9_1 C10_1 1.506(3) .
C10_1 H10A_1 0.9900 .
C10_1 H10B_1 0.9900 .
O51_1 C51_1 1.430(2) .
C51_1 H51A_1 0.9800 .
C51_1 H51B_1 0.9800 .
C51_1 H51C_1 0.9800 .
C81_1 N81_1 1.137(3) .
S3_2 S3_2 1.052(2) 2_655
S3_2 O31_2 1.145(3) 2_655
S3_2 O31_2 1.498(3) .
S3_2 C31_2 1.702(17) .
S3_2 C32_2 1.792(16) 2_655
S3_2 C31_2 1.913(17) 2_655
S3_2 C32_2 1.929(17) .
O31_2 O31_2 0.950(6) 2_655
O31_2 S3_2 1.145(3) 2_655
C31_2 C32_2 0.38(3) 2_655
C31_2 S3_2 1.913(17) 2_655
C31_2 H31A_2 0.9800 .
C31_2 H31B_2 0.9800 .
C31_2 H31C_2 0.9800 .
C32_2 C31_2 0.38(3) 2_655
C32_2 S3_2 1.792(16) 2_655
C32_2 H32A_2 0.9800 .
C32_2 H32B_2 0.9800 .
C32_2 H32C_2 0.9800 .
S2A_3 O21A_3 1.487(4) .
S2A_3 C21A_3 1.758(7) .
S2A_3 C22A_3 1.775(4) .
C21A_3 H21A_3 0.9800 .
C21A_3 H21B_3 0.9800 .
C21A_3 H21C_3 0.9800 .
C22A_3 H22A_3 0.9800 .
C22A_3 H22B_3 0.9800 .
C22A_3 H22C_3 0.9800 .
S2B_3 O21B_3 1.501(11) .
S2B_3 C21B_3 1.749(17) .
S2B_3 C22B_3 1.763(13) .
C21B_3 H21D_3 0.9800 .
C21B_3 H21E_3 0.9800 .
C21B_3 H21F_3 0.9800 .
C22B_3 H22D_3 0.9800 .
C22B_3 H22E_3 0.9800 .
C22B_3 H22F_3 0.9800 .

loop_
_geom_hbond_atom_site_label_D
_geom_hbond_atom_site_label_H
_geom_hbond_atom_site_label_A
_geom_hbond_distance_DH
_geom_hbond_distance_HA
_geom_hbond_distance_DA
_geom_hbond_angle_DHA
N1_1 H1A_1 O21A_3 0.89(2) 2.03(2) 2.877(5) 160.3(19)
N1_1 H1A_1 O21B_3 0.89(2) 1.86(3) 2.746(14) 177(2)

loop_
_geom_torsion_atom_site_label_1
_geom_torsion_atom_site_label_2
_geom_torsion_atom_site_label_3
_geom_torsion_atom_site_label_4
_geom_torsion
_geom_torsion_site_symmetry_1
_geom_torsion_site_symmetry_4
C2_1 N1_1 C1_1 O1_1 -178.0(2) . .
C2_1 N1_1 C1_1 C2_1 2.3(4) . 5_575
C1_1 N1_1 C2_1 C1_1 -2.2(3) . 5_575
C1_1 N1_1 C2_1 C3_1 -125.3(2) . .
C1_1 N1_1 C2_1 C10_1 119.7(2) . .
N1_1 C2_1 C3_1 C4_1 -144.58(17) . .
C1_1 C2_1 C3_1 C4_1 91.05(19) 5_575 .
C10_1 C2_1 C3_1 C4_1 -24.7(2) . .
C2_1 C3_1 C4_1 C9_1 16.1(2) . .
C2_1 C3_1 C4_1 C5_1 -164.1(2) . .
C9_1 C4_1 C5_1 O51_1 -179.72(17) . .
C3_1 C4_1 C5_1 O51_1 0.5(3) . .
C9_1 C4_1 C5_1 C6_1 -0.6(3) . .
C3_1 C4_1 C5_1 C6_1 179.56(19) . .
O51_1 C5_1 C6_1 C7_1 179.14(19) . .
C4_1 C5_1 C6_1 C7_1 0.2(3) . .
C5_1 C6_1 C7_1 C8_1 0.6(3) . .
C6_1 C7_1 C8_1 C9_1 -0.9(3) . .
C6_1 C7_1 C8_1 C81_1 -177.95(19) . .
C5_1 C4_1 C9_1 C8_1 0.3(3) . .
C3_1 C4_1 C9_1 C8_1 -179.81(18) . .
C5_1 C4_1 C9_1 C10_1 -179.84(18) . .
C3_1 C4_1 C9_1 C10_1 0.0(2) . .
C7_1 C8_1 C9_1 C4_1 0.4(3) . .
C81_1 C8_1 C9_1 C4_1 177.47(18) . .
C7_1 C8_1 C9_1 C10_1 -179.4(2) . .
C81_1 C8_1 C9_1 C10_1 -2.3(3) . .
C4_1 C9_1 C10_1 C2_1 -16.0(2) . .
C8_1 C9_1 C10_1 C2_1 163.8(2) . .
N1_1 C2_1 C10_1 C9_1 144.31(17) . .
C1_1 C2_1 C10_1 C9_1 -91.83(18) 5_575 .
C3_1 C2_1 C10_1 C9_1 24.8(2) . .
C6_1 C5_1 O51_1 C51_1 -3.1(3) . .
C4_1 C5_1 O51_1 C51_1 175.88(18) . .
C9_1 C8_1 C81_1 N81_1 49(49) . .
C7_1 C8_1 C81_1 N81_1 -134(49) . .
S3_2 S3_2 O31_2 O31_2 -152.3(8) 2_655 2_655
C31_2 S3_2 O31_2 O31_2 138.1(8) . 2_655
C32_2 S3_2 O31_2 O31_2 149.4(8) 2_655 2_655
C31_2 S3_2 O31_2 O31_2 -110.2(7) 2_655 2_655
C32_2 S3_2 O31_2 O31_2 -117.0(8) . 2_655
O31_2 S3_2 O31_2 S3_2 152.3(8) 2_655 2_655
C31_2 S3_2 O31_2 S3_2 -69.5(6) . 2_655
C32_2 S3_2 O31_2 S3_2 -58.2(6) 2_655 2_655
C31_2 S3_2 O31_2 S3_2 42.1(5) 2_655 2_655
C32_2 S3_2 O31_2 S3_2 35.3(6) . 2_655
S3_2 S3_2 C31_2 C32_2 72(4) 2_655 2_655
O31_2 S3_2 C31_2 C32_2 152(4) 2_655 2_655
O31_2 S3_2 C31_2 C32_2 118(4) . 2_655
C31_2 S3_2 C31_2 C32_2 14(4) 2_655 2_655
C32_2 S3_2 C31_2 C32_2 7(5) . 2_655
O31_2 S3_2 C31_2 S3_2 79.7(5) 2_655 2_655
O31_2 S3_2 C31_2 S3_2 45.9(3) . 2_655
C32_2 S3_2 C31_2 S3_2 -72(4) 2_655 2_655
C31_2 S3_2 C31_2 S3_2 -58.4(5) 2_655 2_655
C32_2 S3_2 C31_2 S3_2 -65.1(5) . 2_655
S3_2 S3_2 C32_2 C31_2 66(4) 2_655 2_655
O31_2 S3_2 C32_2 C31_2 -4(4) 2_655 2_655
O31_2 S3_2 C32_2 C31_2 37(4) . 2_655
C31_2 S3_2 C32_2 C31_2 146(4) . 2_655
C32_2 S3_2 C32_2 C31_2 147(5) 2_655 2_655
O31_2 S3_2 C32_2 S3_2 -69.7(5) 2_655 2_655
O31_2 S3_2 C32_2 S3_2 -28.7(4) . 2_655
C31_2 S3_2 C32_2 S3_2 79.8(5) . 2_655
C32_2 S3_2 C32_2 S3_2 81.3(7) 2_655 2_655
C31_2 S3_2 C32_2 S3_2 -66(4) 2_655 2_655
